data_7216099
loop_
_publ_author_name
'Xia, Wujiong'
'Scheffer, John R.'
'Patrick, Brian O.'

_publ_section_title
;
 Making use of crystallization-induced asymmetric transformations in solid
 state organic photochemistry: application to the enantioselective Yang
 photocyclization of endo-bicyclo[2.1.1]hexyl aryl ketones
;
_journal_issue 119
_journal_name_full CrystEngComm
_journal_page_first 728
_journal_paper_doi 10.1039/b514952e
_journal_volume 7
_journal_year 2005
_chemical_formula_sum 'C23 H27 N O3'
_chemical_formula_weight 365.46
_chemical_name_systematic
;
?
;
_space_group_IT_number 19
_symmetry_cell_setting orthorhombic
_symmetry_space_group_name_Hall 'P 2ac 2ab'
_symmetry_space_group_name_H-M 'P 21 21 21'
_atom_sites_solution_hydrogens geom
_atom_sites_solution_primary direct
_atom_sites_solution_secondary difmap
_audit_creation_method SHELXL-97
_cell_angle_alpha 90.00
_cell_angle_beta 90.00
_cell_angle_gamma 90.00
_cell_formula_units_Z 4
_cell_length_a 6.2120(10)
_cell_length_b 7.213(2)
_cell_length_c 44.481(9)
_cell_measurement_reflns_used 4178
_cell_measurement_temperature 173(2)
_cell_measurement_theta_max 20.49
_cell_measurement_theta_min 2.73
_cell_volume 1993.1(8)
_computing_structure_refinement 'SHELXL-97 (Sheldrick, 1997)'
_diffrn_ambient_temperature 173(2)
_diffrn_measured_fraction_theta_full 0.997
_diffrn_measured_fraction_theta_max 0.997
_diffrn_measurement_device_type 'Bruker X8 APEX'
_diffrn_measurement_method 'area detector'
_diffrn_radiation_monochromator graphite
_diffrn_radiation_source 'fine-focus sealed tube'
_diffrn_radiation_type MoK\a
_diffrn_radiation_wavelength 0.71069
_diffrn_reflns_av_R_equivalents 0.0592
_diffrn_reflns_av_sigmaI/netI 0.0630
_diffrn_reflns_limit_h_max 7
_diffrn_reflns_limit_h_min -7
_diffrn_reflns_limit_k_max 8
_diffrn_reflns_limit_k_min -8
_diffrn_reflns_limit_l_max 48
_diffrn_reflns_limit_l_min -53
_diffrn_reflns_number 22894
_diffrn_reflns_theta_full 25.04
_diffrn_reflns_theta_max 25.04
_diffrn_reflns_theta_min 1.83
_exptl_absorpt_coefficient_mu 0.080
_exptl_absorpt_correction_T_max 0.997
_exptl_absorpt_correction_T_min 0.855
_exptl_absorpt_correction_type multi-scan
_exptl_crystal_colour colourless
_exptl_crystal_density_diffrn 1.218
_exptl_crystal_density_method 'not measured'
_exptl_crystal_description needle
_exptl_crystal_F_000 784
_exptl_crystal_size_max 0.30
_exptl_crystal_size_mid 0.08
_exptl_crystal_size_min 0.04
_refine_diff_density_max 0.362
_refine_diff_density_min -0.322
_refine_diff_density_rms 0.057
_refine_ls_abs_structure_details 'Flack H D (1983), Acta Cryst. A39, 876-881'
_refine_ls_abs_structure_Flack 1(4)
_refine_ls_extinction_method none
_refine_ls_goodness_of_fit_ref 1.074
_refine_ls_hydrogen_treatment mixed
_refine_ls_matrix_type full
_refine_ls_number_parameters 259
_refine_ls_number_reflns 3527
_refine_ls_number_restraints 0
_refine_ls_restrained_S_all 1.074
_refine_ls_R_factor_all 0.1165
_refine_ls_R_factor_gt 0.0843
_refine_ls_shift/su_max 0.035
_refine_ls_shift/su_mean 0.005
_refine_ls_structure_factor_coef Fsqd
_refine_ls_weighting_details 'calc w=1/[\s^2^(Fo^2^)+(0.1139P)^2^+1.8015P] where P=(Fo^2^+2Fc^2^)/3'
_refine_ls_weighting_scheme calc
_refine_ls_wR_factor_gt 0.2254
_refine_ls_wR_factor_ref 0.2437
_reflns_number_gt 2492
_reflns_number_total 3527
_reflns_threshold_expression >2sigma(I)
_cod_data_source_file b514952e.txt
_cod_data_source_block js199
_cod_database_code 7216099

loop_
_symmetry_equiv_pos_as_xyz
'x, y, z'
'-x+1/2, -y, z+1/2'
'x+1/2, -y+1/2, -z'
'-x, y+1/2, -z+1/2'

loop_
_atom_site_label
_atom_site_type_symbol
_atom_site_fract_x
_atom_site_fract_y
_atom_site_fract_z
_atom_site_U_iso_or_equiv
_atom_site_adp_type
_atom_site_occupancy
_atom_site_symmetry_multiplicity
_atom_site_calc_flag
_atom_site_refinement_flags
C1 C 0.6693(7) 0.0341(7) 0.85613(12) 0.0522(13) Uani 1 1 d .
C2 C 0.8789(8) 0.0970(8) 0.86200(11) 0.0532(13) Uani 1 1 d .
H2 H 0.9700 0.1289 0.8457 0.064 Uiso 1 1 calc R
C3 C 0.9559(7) 0.1134(7) 0.89114(11) 0.0477(12) Uani 1 1 d .
H3 H 1.1002 0.1516 0.8946 0.057 Uiso 1 1 calc R
C4 C 0.8215(7) 0.0740(6) 0.91533(10) 0.0399(10) Uani 1 1 d .
C5 C 0.6136(7) 0.0154(6) 0.90967(11) 0.0450(11) Uani 1 1 d .
H5 H 0.5183 -0.0076 0.9259 0.054 Uiso 1 1 calc R
C6 C 0.5427(7) -0.0103(7) 0.88011(12) 0.0496(12) Uani 1 1 d .
H6 H 0.4031 -0.0598 0.8767 0.060 Uiso 1 1 calc R
C7 C 0.9023(7) 0.1059(6) 0.94696(11) 0.0432(11) Uani 1 1 d .
C16 C 0.2965(8) -0.4602(7) 0.92990(11) 0.0487(12) Uani 1 1 d .
C17 C 0.4568(9) -0.5169(7) 0.91021(12) 0.0557(13) Uani 1 1 d .
H17 H 0.5889 -0.5624 0.9180 0.067 Uiso 1 1 calc R
C18 C 0.4279(10) -0.5086(7) 0.87932(13) 0.0615(15) Uani 1 1 d .
H18 H 0.5388 -0.5492 0.8662 0.074 Uiso 1 1 calc R
C19 C 0.2355(11) -0.4404(8) 0.86770(14) 0.0675(16) Uani 1 1 d .
H19 H 0.2155 -0.4325 0.8466 0.081 Uiso 1 1 calc R
C20 C 0.0743(10) -0.3844(9) 0.88693(15) 0.0705(17) Uani 1 1 d .
H20 H -0.0578 -0.3399 0.8789 0.085 Uiso 1 1 calc R
C21 C 0.1024(8) -0.3922(8) 0.91742(14) 0.0623(15) Uani 1 1 d .
H21 H -0.0096 -0.3514 0.9304 0.075 Uiso 1 1 calc R
C22 C 0.3253(8) -0.4671(6) 0.96364(11) 0.0517(12) Uani 1 1 d .
H22 H 0.1854 -0.4294 0.9729 0.062 Uiso 1 1 calc R
C23 C 0.4957(13) -0.3394(9) 0.97561(14) 0.086(2) Uani 1 1 d .
H23A H 0.6337 -0.3678 0.9660 0.129 Uiso 1 1 calc R
H23B H 0.5088 -0.3563 0.9974 0.129 Uiso 1 1 calc R
H23C H 0.4558 -0.2107 0.9713 0.129 Uiso 1 1 calc R
N1 N 0.3737(8) -0.6640(6) 0.97409(12) 0.0445(11) Uani 1 1 d .
O1 O 1.0961(5) 0.0759(5) 0.95223(7) 0.0516(9) Uani 1 1 d .
O2 O 0.7683(6) 0.1630(6) 0.96621(7) 0.0606(10) Uani 1 1 d .
C8A C 0.5778(9) 0.0329(10) 0.82393(14) 0.0715(17) Uani 1 1 d .
C9A C 0.6951(13) 0.1233(12) 0.79755(15) 0.098(2) Uani 1 1 d .
C10A C 0.7247(18) 0.3311(12) 0.79455(19) 0.119(3) Uani 1 1 d .
H10A H 0.8052 0.3583 0.7761 0.179 Uiso 1 1 calc R
H10B H 0.8045 0.3780 0.8120 0.179 Uiso 1 1 calc R
H10C H 0.5834 0.3913 0.7936 0.179 Uiso 1 1 calc R
C11A C 0.5701(11) 0.0056(11) 0.77436(15) 0.084(2) Uani 1 1 d .
H11A H 0.4346 0.0529 0.7649 0.101 Uiso 1 1 calc R
C12A C 0.7749(13) -0.0185(18) 0.75587(18) 0.134(4) Uani 1 1 d .
H12A H 0.8103 0.0868 0.7425 0.161 Uiso 1 1 calc R
H12B H 0.7885 -0.1393 0.7455 0.161 Uiso 1 1 calc R
C13A C 0.8810(13) -0.0098(13) 0.78794(18) 0.102(3) Uani 1 1 d .
H13A H 1.0333 0.0335 0.7898 0.122 Uiso 1 1 calc R
C14A C 0.8202(14) -0.1850(13) 0.80134(19) 0.105(3) Uani 1 1 d .
H14A H 0.8894 -0.2062 0.8211 0.126 Uiso 1 1 calc R
H14B H 0.8466 -0.2919 0.7879 0.126 Uiso 1 1 calc R
C15A C 0.5624(17) -0.1327(14) 0.8043(3) 0.143(4) Uani 1 1 d .
H15A H 0.4487 -0.2294 0.8070 0.172 Uiso 1 1 calc R
O3A O 0.3633(7) 0.1102(11) 0.82450(12) 0.121(2) Uani 1 1 d .
H3A H 0.3257 0.1382 0.8069 0.182 Uiso 1 1 calc R
H1B H 0.509(12) -0.713(9) 0.9666(15) 0.09(2) Uiso 1 1 d .
H1A H 0.302(7) -0.722(6) 0.9690(9) 0.013(13) Uiso 1 1 d .
H1C H 0.378(9) -0.670(8) 0.9959(15) 0.074(18) Uiso 1 1 d .

loop_
_atom_site_aniso_label
_atom_site_aniso_U_11
_atom_site_aniso_U_22
_atom_site_aniso_U_33
_atom_site_aniso_U_23
_atom_site_aniso_U_13
_atom_site_aniso_U_12
C1 0.037(2) 0.056(3) 0.063(3) -0.009(3) -0.005(2) -0.010(2)
C2 0.039(2) 0.071(4) 0.050(3) 0.002(2) 0.008(2) -0.006(3)
C3 0.024(2) 0.052(3) 0.067(3) 0.001(2) 0.001(2) -0.002(2)
C4 0.036(2) 0.030(2) 0.054(3) 0.000(2) 0.000(2) 0.0091(19)
C5 0.035(2) 0.040(2) 0.061(3) 0.003(2) 0.010(2) -0.008(2)
C6 0.033(2) 0.047(3) 0.069(3) 0.006(2) -0.001(2) -0.009(2)
C7 0.039(2) 0.034(2) 0.057(3) 0.007(2) -0.002(2) 0.0000(19)
C16 0.048(3) 0.041(3) 0.057(3) 0.000(2) -0.001(2) 0.007(2)
C17 0.054(3) 0.044(3) 0.069(4) 0.007(2) -0.001(3) 0.010(2)
C18 0.079(4) 0.042(3) 0.064(3) -0.005(3) 0.005(3) -0.002(3)
C19 0.091(5) 0.045(3) 0.067(3) 0.009(3) -0.014(3) -0.008(3)
C20 0.062(4) 0.067(4) 0.082(4) 0.022(3) -0.022(3) -0.008(3)
C21 0.045(3) 0.061(3) 0.082(4) 0.016(3) -0.002(3) 0.008(3)
C22 0.058(3) 0.039(3) 0.058(3) 0.004(2) 0.001(3) 0.008(2)
C23 0.138(6) 0.052(3) 0.067(4) 0.001(3) -0.013(4) -0.026(4)
N1 0.036(2) 0.039(2) 0.058(3) 0.004(2) -0.001(2) -0.005(2)
O1 0.0348(17) 0.055(2) 0.065(2) -0.0017(17) -0.0109(15) -0.0024(15)
O2 0.051(2) 0.083(3) 0.0481(19) -0.0065(19) -0.0015(18) 0.0213(19)
C8A 0.046(3) 0.099(5) 0.070(4) -0.016(3) 0.002(3) -0.016(3)
C9A 0.103(5) 0.127(7) 0.065(4) -0.029(4) -0.020(4) 0.004(5)
C10A 0.153(8) 0.090(6) 0.116(6) 0.009(5) -0.038(6) -0.003(6)
C11A 0.072(4) 0.112(6) 0.069(4) -0.016(4) -0.010(3) 0.005(4)
C12A 0.084(5) 0.212(11) 0.108(6) -0.042(7) 0.015(5) -0.032(7)
C13A 0.079(5) 0.127(7) 0.100(5) -0.026(5) -0.022(4) -0.004(5)
C14A 0.114(7) 0.110(6) 0.090(5) -0.025(5) -0.013(5) -0.005(5)
C15A 0.122(7) 0.113(7) 0.194(11) -0.049(7) -0.071(7) 0.006(6)
O3A 0.055(3) 0.207(7) 0.102(4) -0.039(4) -0.025(3) 0.017(4)

loop_
_atom_type_symbol
_atom_type_description
_atom_type_scat_dispersion_real
_atom_type_scat_dispersion_imag
_atom_type_scat_source
C C 0.0033 0.0016 'International Tables Vol C Tables 4.2.6.8 and 6.1.1.4'
H H 0.0000 0.0000 'International Tables Vol C Tables 4.2.6.8 and 6.1.1.4'
N N 0.0061 0.0033 'International Tables Vol C Tables 4.2.6.8 and 6.1.1.4'
O O 0.0106 0.0060 'International Tables Vol C Tables 4.2.6.8 and 6.1.1.4'

loop_
_geom_angle_atom_site_label_1
_geom_angle_atom_site_label_2
_geom_angle_atom_site_label_3
_geom_angle
C6 C1 C2 117.8(5)
C6 C1 C8A 120.8(4)
C2 C1 C8A 121.1(5)
C3 C2 C1 121.5(5)
C3 C2 H2 119.3
C1 C2 H2 119.3
C2 C3 C4 119.9(4)
C2 C3 H3 120.1
C4 C3 H3 120.1
C5 C4 C3 118.8(4)
C5 C4 C7 121.8(4)
C3 C4 C7 119.3(4)
C4 C5 C6 120.4(4)
C4 C5 H5 119.8
C6 C5 H5 119.8
C1 C6 C5 121.5(4)
C1 C6 H6 119.3
C5 C6 H6 119.3
O1 C7 O2 124.5(4)
O1 C7 C4 118.0(4)
O2 C7 C4 117.5(4)
C17 C16 C21 117.8(5)
C17 C16 C22 122.1(4)
C21 C16 C22 120.1(5)
C18 C17 C16 121.3(5)
C18 C17 H17 119.3
C16 C17 H17 119.3
C17 C18 C19 119.6(5)
C17 C18 H18 120.2
C19 C18 H18 120.2
C20 C19 C18 119.8(5)
C20 C19 H19 120.1
C18 C19 H19 120.1
C21 C20 C19 120.7(6)
C21 C20 H20 119.6
C19 C20 H20 119.6
C20 C21 C16 120.8(6)
C20 C21 H21 119.6
C16 C21 H21 119.6
C23 C22 C16 114.6(4)
C23 C22 N1 108.9(5)
C16 C22 N1 110.9(4)
C23 C22 H22 107.4
C16 C22 H22 107.4
N1 C22 H22 107.4
C22 C23 H23A 109.5
C22 C23 H23B 109.5
H23A C23 H23B 109.5
C22 C23 H23C 109.5
H23A C23 H23C 109.5
H23B C23 H23C 109.5
C22 N1 H1B 114(4)
C22 N1 H1A 111(4)
H1B N1 H1A 104(5)
C22 N1 H1C 111(3)
H1B N1 H1C 108(5)
H1A N1 H1C 110(5)
O3A C8A C15A 105.1(6)
O3A C8A C9A 106.8(6)
C15A C8A C9A 85.5(7)
O3A C8A C1 108.8(5)
C15A C8A C1 125.2(7)
C9A C8A C1 122.4(5)
C10A C9A C8A 123.2(7)
C10A C9A C11A 123.0(7)
C8A C9A C11A 92.2(6)
C10A C9A C13A 119.6(8)
C8A C9A C13A 107.5(7)
C11A C9A C13A 81.4(5)
C9A C10A H10A 109.5
C9A C10A H10B 109.5
H10A C10A H10B 109.5
C9A C10A H10C 109.5
H10A C10A H10C 109.5
H10B C10A H10C 109.5
C12A C11A C9A 90.2(6)
C12A C11A C15A 112.8(8)
C9A C11A C15A 79.1(5)
C12A C11A C13A 50.2(4)
C9A C11A C13A 49.6(4)
C15A C11A C13A 75.9(5)
C12A C11A H11A 121.0
C9A C11A H11A 121.0
C15A C11A H11A 121.0
C13A C11A H11A 161.0
C11A C12A C13A 81.7(5)
C11A C12A H12A 115.0
C13A C12A H12A 115.0
C11A C12A H12B 115.0
C13A C12A H12B 115.0
H12A C12A H12B 112.1
C14A C13A C9A 103.4(7)
C14A C13A C12A 103.3(7)
C9A C13A C12A 87.9(6)
C14A C13A C11A 85.5(6)
C9A C13A C11A 48.9(4)
C12A C13A C11A 48.1(4)
C14A C13A H13A 119.0
C9A C13A H13A 119.0
C12A C13A H13A 119.0
C11A C13A H13A 155.5
C13A C14A C15A 94.9(8)
C13A C14A H14A 112.7
C15A C14A H14A 112.7
C13A C14A H14B 112.8
C15A C14A H14B 112.8
H14A C14A H14B 110.2
C8A C15A C14A 99.7(7)
C8A C15A C11A 89.2(7)
C14A C15A C11A 92.6(8)
C8A C15A H15A 122.4
C14A C15A H15A 122.4
C11A C15A H15A 122.4
C8A O3A H3A 109.5

loop_
_geom_bond_atom_site_label_1
_geom_bond_atom_site_label_2
_geom_bond_distance
C1 C6 1.364(7)
C1 C2 1.403(7)
C1 C8A 1.541(8)
C2 C3 1.387(7)
C2 H2 0.9500
C3 C4 1.391(6)
C3 H3 0.9500
C4 C5 1.382(6)
C4 C7 1.511(7)
C5 C6 1.399(7)
C5 H5 0.9500
C6 H6 0.9500
C7 O1 1.246(5)
C7 O2 1.263(6)
C16 C17 1.388(7)
C16 C21 1.415(7)
C16 C22 1.512(7)
C17 C18 1.387(8)
C17 H17 0.9500
C18 C19 1.392(8)
C18 H18 0.9500
C19 C20 1.378(9)
C19 H19 0.9500
C20 C21 1.368(8)
C20 H20 0.9500
C21 H21 0.9500
C22 C23 1.501(8)
C22 N1 1.524(6)
C22 H22 1.0000
C23 H23A 0.9800
C23 H23B 0.9800
C23 H23C 0.9800
N1 H1B 0.97(8)
N1 H1A 0.65(4)
N1 H1C 0.97(6)
C8A O3A 1.444(8)
C8A C15A 1.484(11)
C8A C9A 1.527(10)
C9A C10A 1.516(12)
C9A C11A 1.545(10)
C9A C13A 1.561(11)
C10A H10A 0.9800
C10A H10B 0.9800
C10A H10C 0.9800
C11A C12A 1.525(10)
C11A C15A 1.664(14)
C11A C13A 2.026(10)
C11A H11A 1.0000
C12A C13A 1.572(10)
C12A H12A 0.9900
C12A H12B 0.9900
C13A C14A 1.448(12)
C13A H13A 1.0000
C14A C15A 1.650(13)
C14A H14A 0.9900
C14A H14B 0.9900
C15A H15A 1.0000
O3A H3A 0.8400

loop_
_geom_torsion_atom_site_label_1
_geom_torsion_atom_site_label_2
_geom_torsion_atom_site_label_3
_geom_torsion_atom_site_label_4
_geom_torsion
C6 C1 C2 C3 0.1(8)
C8A C1 C2 C3 174.4(5)
C1 C2 C3 C4 -2.5(8)
C2 C3 C4 C5 1.2(7)
C2 C3 C4 C7 -175.6(4)
C3 C4 C5 C6 2.4(7)
C7 C4 C5 C6 179.1(4)
C2 C1 C6 C5 3.6(7)
C8A C1 C6 C5 -170.8(5)
C4 C5 C6 C1 -4.9(7)
C5 C4 C7 O1 148.1(4)
C3 C4 C7 O1 -35.2(6)
C5 C4 C7 O2 -32.5(6)
C3 C4 C7 O2 144.2(4)
C21 C16 C17 C18 -0.4(8)
C22 C16 C17 C18 -179.6(5)
C16 C17 C18 C19 0.7(8)
C17 C18 C19 C20 -1.0(8)
C18 C19 C20 C21 1.1(9)
C19 C20 C21 C16 -0.9(9)
C17 C16 C21 C20 0.5(8)
C22 C16 C21 C20 179.7(5)
C17 C16 C22 C23 65.3(7)
C21 C16 C22 C23 -113.9(6)
C17 C16 C22 N1 -58.5(7)
C21 C16 C22 N1 122.3(5)
C6 C1 C8A O3A 40.2(8)
C2 C1 C8A O3A -133.9(6)
C6 C1 C8A C15A -85.0(9)
C2 C1 C8A C15A 100.9(9)
C6 C1 C8A C9A 165.5(6)
C2 C1 C8A C9A -8.6(9)
O3A C8A C9A C10A 57.9(9)
C15A C8A C9A C10A 162.4(9)
C1 C8A C9A C10A -68.3(10)
O3A C8A C9A C11A -74.8(6)
C15A C8A C9A C11A 29.7(6)
C1 C8A C9A C11A 159.1(6)
O3A C8A C9A C13A -156.5(5)
C15A C8A C9A C13A -52.0(6)
C1 C8A C9A C13A 77.4(8)
C10A C9A C11A C12A 87.4(10)
C8A C9A C11A C12A -139.9(7)
C13A C9A C11A C12A -32.5(7)
C10A C9A C11A C15A -159.4(9)
C8A C9A C11A C15A -26.7(6)
C13A C9A C11A C15A 80.7(6)
C10A C9A C11A C13A 119.9(10)
C8A C9A C11A C13A -107.4(7)
C9A C11A C12A C13A 32.2(7)
C15A C11A C12A C13A -46.0(8)
C10A C9A C13A C14A 165.0(7)
C8A C9A C13A C14A 17.9(7)
C11A C9A C13A C14A -71.7(7)
C10A C9A C13A C12A -91.9(8)
C8A C9A C13A C12A 121.0(7)
C11A C9A C13A C12A 31.4(6)
C10A C9A C13A C11A -123.3(8)
C8A C9A C13A C11A 89.6(6)
C11A C12A C13A C14A 71.4(7)
C11A C12A C13A C9A -31.8(7)
C12A C11A C13A C14A -112.3(8)
C9A C11A C13A C14A 112.1(7)
C15A C11A C13A C14A 24.5(6)
C12A C11A C13A C9A 135.6(10)
C15A C11A C13A C9A -87.5(7)
C9A C11A C13A C12A -135.6(10)
C15A C11A C13A C12A 136.8(8)
C9A C13A C14A C15A 21.9(7)
C12A C13A C14A C15A -69.1(7)
C11A C13A C14A C15A -24.1(5)
O3A C8A C15A C14A 171.4(7)
C9A C8A C15A C14A 65.2(8)
C1 C8A C15A C14A -61.8(11)
O3A C8A C15A C11A 78.8(7)
C9A C8A C15A C11A -27.4(6)
C1 C8A C15A C11A -154.4(6)
C13A C14A C15A C8A -60.0(9)
C13A C14A C15A C11A 29.7(6)
C12A C11A C15A C8A 113.0(7)
C9A C11A C15A C8A 27.5(6)
C13A C11A C15A C8A 78.3(5)
C12A C11A C15A C14A 13.4(8)
C9A C11A C15A C14A -72.1(6)
C13A C11A C15A C14A -21.3(5)
